data_7100727
_journal_name_full 'Chemical Communications'
_journal_paper_doi 10.1039/b515434k
_journal_year 2006
_chemical_formula_moiety 'C4 H11 Ni1 O4, 4 (O)'
_chemical_formula_sum 'C4 H11 Ni O8'
_chemical_formula_weight 245.8
_space_group_IT_number 148
_symmetry_cell_setting trigonal
_symmetry_space_group_name_Hall '-R 3'
_symmetry_space_group_name_H-M 'R -3 :H'
_cell_angle_alpha 90
_cell_angle_beta 90
_cell_angle_gamma 120
_cell_formula_units_Z 18
_cell_length_a 25.9783(7)
_cell_length_b 25.9783(7)
_cell_length_c 6.6883(2)
_cell_measurement_temperature 295
_cell_volume 3909.012
_exptl_crystal_density_diffrn 1.7567
_pd_proc_ls_prof_R_factor 0.0576
_pd_proc_ls_prof_wR_factor 0.0752
_cod_original_sg_symbol_H-M 'R -3'
_cod_original_formula_sum 'C4 H11 Ni1 O8'
_cod_database_code 7100727

loop_
_symmetry_equiv_pos_site_id
_symmetry_equiv_pos_as_xyz
1 x,y,z
2 -y,x-y,z
3 -x+y,-x,z
4 -x,-y,-z
5 y,-x+y,-z
6 x-y,x,-z
7 2/3+x,1/3+y,1/3+z
8 2/3-y,1/3+x-y,1/3+z
9 2/3-x+y,1/3-x,1/3+z
10 2/3-x,1/3-y,1/3-z
11 2/3+y,1/3-x+y,1/3-z
12 2/3+x-y,1/3+x,1/3-z
13 1/3+x,2/3+y,2/3+z
14 1/3-y,2/3+x-y,2/3+z
15 1/3-x+y,2/3-x,2/3+z
16 1/3-x,2/3-y,2/3-z
17 1/3+y,2/3-x+y,2/3-z
18 1/3+x-y,2/3+x,2/3-z

loop_
_atom_site_label
_atom_site_type_symbol
_atom_site_fract_x
_atom_site_fract_y
_atom_site_fract_z
_atom_site_adp_type
_atom_site_U_iso_or_equiv
_atom_site_symmetry_multiplicity
_atom_site_occupancy
_atom_site_calc_flag
_atom_site_refinement_flags
_atom_site_disorder_assembly
_atom_site_disorder_group
C1 C 0.3995(15) 0.4153(16) 0.736(5) Uiso 0.004(9) 18 1 d . . .
C2 C 0.4516(17) 0.4569(18) 0.889(5) Uiso 0.013(12) 18 1 d . . .
C3 C 0.5452(17) 0.5533(17) 0.922(6) Uiso 0.021(12) 18 1 d . . .
C4 C 0.4935(16) 0.5108(16) 0.812(5) Uiso 0.008(11) 18 1 d . . .
Ni1 Ni 0.6517(2) 0.6172(2) 0.6500(7) Uiso 0.0098(7) 18 1 d . . .
O1 O 0.4057(9) 0.4400(10) 0.560(3) Uiso 0.007(7) 18 1 d . . .
O2 O 0.3616(9) 0.3701(10) 0.799(3) Uiso 0.010(7) 18 1 d . . .
O3 O 0.5831(9) 0.6069(8) 0.829(4) Uiso 0.017(7) 18 1 d . . .
O4 O 0.6516(9) 0.5456(8) 0.790(3) Uiso 0.063(9) 18 1.25 d . . .
H4 H 0.494(5) 0.518(5) 0.62(2) Uiso 0.010(13) 18 1 d . . .
O5 O 0.6971(11) 0.5505(10) 0.191(4) Uiso 0.104(9) 18 1.25 d . . .
O6 O 0.7412(19) 0.5055(15) 0.734(8) Uiso 0.35(3) 18 1.25 d . . .
O7 O 0.738(2) 0.355(5) 1.113(9) Uiso 0.69(8) 18 1.25 d . . .
O8 O 0.557(2) 0.1568(15) 0.488(7) Uiso 0.30(3) 18 1.25 d . . .

loop_
_geom_bond_atom_site_label_1
_geom_bond_atom_site_label_2
_geom_bond_site_symmetry_1
_geom_bond_site_symmetry_2
_geom_bond_distance
_geom_bond_publ_flag
C1 C2 . . 1.60(5) yes
C1 C3 . 4_667 2.60(5) yes
C1 C4 . . 2.51(4) yes
C1 Ni1 . 4_666 2.84(3) yes
C1 Ni1 . 18_546 2.91(4) yes
C1 O1 . . 1.31(4) yes
C1 O2 . . 1.17(3) yes
C1 H4 . . 2.68(10) yes
C2 C2 . 4_667 2.82(5) yes
C2 C3 . . 2.48(5) yes
C2 C3 . 4_667 1.30(5) yes
C2 C4 . . 1.37(5) yes
C2 C4 . 4_667 2.36(5) yes
C2 O1 . . 2.43(4) yes
C2 O2 . . 2.37(4) yes
C2 O3 . 4_667 2.37(4) yes
C2 H4 . . 2.28(13) yes
C3 C3 . 4_667 2.79(5) yes
C3 C4 . . 1.44(5) yes
C3 C4 . 4_667 2.29(5) yes
C3 Ni1 . 9_565 2.98(4) yes
C3 O2 . 4_667 2.91(4) yes
C3 O3 . . 1.39(4) yes
C3 H4 . . 2.34(13) yes
C4 C4 . 4_667 2.63(5) yes
C4 O1 . . 2.69(4) yes
C4 O3 . . 2.42(3) yes
C4 H4 . . 1.29(14) yes
Ni1 Ni1 . 14_654 2.979(7) yes
Ni1 Ni1 . 9_565 2.979(9) yes
Ni1 O1 . 4_666 2.05(2) yes
Ni1 O2 . 17_556 2.04(2) yes
Ni1 O2 . 12_556 2.09(3) yes
Ni1 O3 . . 2.05(3) yes
Ni1 O3 . 14_654 2.00(2) yes
Ni1 O4 . . 2.08(2) yes
O1 O2 . . 2.25(3) yes
O1 O3 . 4_666 2.95(4) yes
O1 O4 . 4_666 2.90(3) yes
O1 H4 . . 2.21(10) yes
O1 H4 . 4_666 2.56(13) yes
O2 O2 . 8_555 2.69(3) yes
O2 O2 . 15_554 2.69(3) yes
O2 O3 . 4_667 2.78(3) yes
O2 O3 . 11_456 2.91(4) yes
O2 O3 . 18_546 2.73(3) yes
O2 O4 . 18_546 2.98(5) yes
O3 O4 . . 2.93(4) yes
O3 H4 . . 2.70(11) yes
O3 O5 . 9_565 2.94(5) yes
O4 O5 . 1_556 2.91(4) yes
H4 H4 . 4_666 1.9(2) yes
H4 O5 . 9_565 2.88(14) yes
O5 O8 . 16_655 2.76(7) yes
O6 O7 . 18_546 2.65(8) yes
O7 O7 . 2_655 2.84(19) yes
O7 O7 . 3_665 2.84(11) yes
